data_7222254
loop_
_publ_author_name
'Samipillai, Marivel'
'Batisai, Eustina'
'Nassimbeni, Luigi R.'
'Weber, Edwin'

_publ_section_title
;
 Separation of lutidines by enclathration
;
_journal_issue 43
_journal_name_full CrystEngComm
_journal_page_first 8332
_journal_paper_doi 10.1039/C5CE01637A
_journal_volume 17
_journal_year 2015
_chemical_formula_moiety 'C36 H22 O2, 2(C7 H9 N)'
_chemical_formula_sum 'C50 H40 N2 O2'
_chemical_formula_weight 700.84
_chemical_name_common (1,4-bis(2?-bis(2?-(9-Hyrdoxy-9-fluorenyl)ethynyl)benzene).2(2,3-Lutidine)
_chemical_name_systematic
; 
 ? 
;
_space_group_IT_number 2
_symmetry_cell_setting triclinic
_symmetry_space_group_name_Hall '-P 1'
_symmetry_space_group_name_H-M 'P -1'
_atom_sites_solution_hydrogens geom
_atom_sites_solution_primary direct
_atom_sites_solution_secondary difmap
_audit_creation_method SHELXL-97
_audit_update_record
;
2015-08-12 deposited with the CCDC.
2015-09-21 downloaded from the CCDC.
;
_cell_angle_alpha 87.030(2)
_cell_angle_beta 74.328(2)
_cell_angle_gamma 74.741(2)
_cell_formula_units_Z 1
_cell_length_a 7.7450(4)
_cell_length_b 10.1392(4)
_cell_length_c 12.8039(6)
_cell_measurement_reflns_used 3101
_cell_measurement_temperature 173(2)
_cell_measurement_theta_max 27.47
_cell_measurement_theta_min 2.63
_cell_volume 933.76(8)
_computing_cell_refinement 'DENZO-SMN (Otwinowski & Minor, 1997)'
_computing_data_collection 'COLLECT (2000)'
_computing_data_reduction 'DENZO-SMN (Otwinowski & Minor, 1997)'
_computing_molecular_graphics XSEED
_computing_publication_material 'SHELXL-97 (Sheldrick, 1997)'
_computing_structure_refinement 'SHELXL-97 (Sheldrick, 1997)'
_computing_structure_solution 'SHELXS-86 (Sheldrick, 1985)'
_diffrn_ambient_temperature 173(2)
_diffrn_measured_fraction_theta_full 0.996
_diffrn_measured_fraction_theta_max 0.996
_diffrn_measurement_device_type 'NONIUS KAPPA CCD'
_diffrn_measurement_method '\w and \f scan'
_diffrn_radiation_monochromator graphite
_diffrn_radiation_source 'fine-focus sealed tube'
_diffrn_radiation_type MoK\a
_diffrn_radiation_wavelength 0.71073
_diffrn_reflns_av_R_equivalents 0.0263
_diffrn_reflns_av_sigmaI/netI 0.0433
_diffrn_reflns_limit_h_max 9
_diffrn_reflns_limit_h_min -10
_diffrn_reflns_limit_k_max 13
_diffrn_reflns_limit_k_min -13
_diffrn_reflns_limit_l_max 16
_diffrn_reflns_limit_l_min -16
_diffrn_reflns_number 8018
_diffrn_reflns_theta_full 27.47
_diffrn_reflns_theta_max 27.47
_diffrn_reflns_theta_min 2.63
_exptl_absorpt_coefficient_mu 0.075
_exptl_absorpt_correction_type none
_exptl_crystal_colour colorless
_exptl_crystal_density_diffrn 1.246
_exptl_crystal_density_method 'not measured'
_exptl_crystal_description plate
_exptl_crystal_F_000 370
_exptl_crystal_size_max 0.23
_exptl_crystal_size_mid 0.19
_exptl_crystal_size_min 0.11
_refine_diff_density_max 0.186
_refine_diff_density_min -0.228
_refine_diff_density_rms 0.045
_refine_ls_extinction_method none
_refine_ls_goodness_of_fit_ref 1.037
_refine_ls_hydrogen_treatment noref
_refine_ls_matrix_type full
_refine_ls_number_parameters 247
_refine_ls_number_reflns 4249
_refine_ls_number_restraints 2
_refine_ls_restrained_S_all 1.039
_refine_ls_R_factor_all 0.0683
_refine_ls_R_factor_gt 0.0425
_refine_ls_shift/su_max 0.000
_refine_ls_shift/su_mean 0.000
_refine_ls_structure_factor_coef Fsqd
_refine_ls_weighting_details 'calc w=1/[\s^2^(Fo^2^)+(0.0551P)^2^+0.1544P] where P=(Fo^2^+2Fc^2^)/3'
_refine_ls_weighting_scheme calc
_refine_ls_wR_factor_gt 0.1027
_refine_ls_wR_factor_ref 0.1151
_reflns_number_gt 3101
_reflns_number_total 4249
_reflns_threshold_expression >2sigma(I)
_cod_data_source_file c5ce01637a2.cif
_cod_data_source_block H3.2(2,3LUT)
_cod_depositor_comments
;
The following automatic conversions were performed:

'_symmetry_cell_setting' value 'Triclinic' changed to 'triclinic'
according to
/usr/data/users/saulius/crontab/automatic-downloads/rss-feeds/RSC/lib/dictionaries/cif_core.dic
dictionary named 'cif_core.dic' version 2.4.2 from 2011-04-26.

Automatic conversion script
Id: cif_fix_values 3271 2015-04-21 07:52:19Z andrius 

 Adding full bibliography for 7222248--7222255.cif.
;
_cod_original_cell_volume 933.76(7)
_cod_original_sg_symbol_H-M P-1
_cod_database_code 7222254

loop_
_symmetry_equiv_pos_as_xyz
'x, y, z'
'-x, -y, -z'

loop_
_atom_site_label
_atom_site_type_symbol
_atom_site_fract_x
_atom_site_fract_y
_atom_site_fract_z
_atom_site_U_iso_or_equiv
_atom_site_adp_type
_atom_site_occupancy
_atom_site_symmetry_multiplicity
_atom_site_calc_flag
_atom_site_refinement_flags
O14 O 0.32799(12) 0.34371(9) 0.25121(7) 0.0291(2) Uani 1 1 d D
N20 N 0.29823(16) 0.10662(11) 0.36727(9) 0.0349(3) Uani 1 1 d D
C1 C 0.15261(19) 0.18564(14) 0.11269(11) 0.0324(3) Uani 1 1 d .
H1 H 0.1315 0.1401 0.1799 0.039 Uiso 1 1 calc R
C2 C 0.1554(2) 0.12343(16) 0.01769(12) 0.0385(4) Uani 1 1 d .
H2 H 0.1380 0.0339 0.0196 0.046 Uiso 1 1 calc R
C3 C 0.1837(2) 0.19160(16) -0.08014(12) 0.0393(4) Uani 1 1 d .
H3 H 0.1829 0.1487 -0.1442 0.047 Uiso 1 1 calc R
C4 C 0.21285(19) 0.32136(15) -0.08543(11) 0.0343(3) Uani 1 1 d .
H4 H 0.2325 0.3673 -0.1525 0.041 Uiso 1 1 calc R
C5 C 0.21292(17) 0.38285(14) 0.00898(10) 0.0273(3) Uani 1 1 d .
C6 C 0.24372(17) 0.51534(14) 0.02814(10) 0.0269(3) Uani 1 1 d .
C7 C 0.28909(19) 0.61671(15) -0.04302(11) 0.0343(3) Uani 1 1 d .
H7 H 0.3009 0.6077 -0.1183 0.041 Uiso 1 1 calc R
C8 C 0.3168(2) 0.73092(15) -0.00234(12) 0.0382(4) Uani 1 1 d .
H8 H 0.3487 0.8006 -0.0504 0.046 Uiso 1 1 calc R
C9 C 0.2988(2) 0.74542(15) 0.10752(12) 0.0376(4) Uani 1 1 d .
H9 H 0.3176 0.8250 0.1339 0.045 Uiso 1 1 calc R
C10 C 0.25349(18) 0.64436(14) 0.17940(11) 0.0309(3) Uani 1 1 d .
H10 H 0.2408 0.6541 0.2547 0.037 Uiso 1 1 calc R
C11 C 0.22735(17) 0.52981(13) 0.13892(10) 0.0259(3) Uani 1 1 d .
C12 C 0.18114(17) 0.31508(13) 0.10738(10) 0.0253(3) Uani 1 1 d .
C13 C 0.18501(17) 0.40347(13) 0.19951(10) 0.0250(3) Uani 1 1 d .
C15 C 0.00084(18) 0.43742(13) 0.28066(10) 0.0262(3) Uani 1 1 d .
C16 C -0.14672(18) 0.45988(13) 0.34627(10) 0.0259(3) Uani 1 1 d .
C17 C -0.32634(17) 0.48218(12) 0.42420(10) 0.0242(3) Uani 1 1 d .
C18 C -0.48201(18) 0.47672(13) 0.39109(10) 0.0264(3) Uani 1 1 d .
H18 H -0.4701 0.4608 0.3167 0.032 Uiso 1 1 calc R
C19 C -0.34619(18) 0.50566(13) 0.53424(10) 0.0270(3) Uani 1 1 d .
H19 H -0.2413 0.5095 0.5578 0.032 Uiso 1 1 calc R
C21 C 0.22030(19) 0.09041(14) 0.47306(11) 0.0321(3) Uani 1 1 d .
C22 C 0.2571(2) -0.03650(15) 0.52316(11) 0.0345(3) Uani 1 1 d .
C23 C 0.3784(2) -0.14641(15) 0.45946(13) 0.0419(4) Uani 1 1 d .
H23 H 0.4080 -0.2336 0.4909 0.050 Uiso 1 1 calc R
C24 C 0.4561(2) -0.13032(16) 0.35105(13) 0.0433(4) Uani 1 1 d .
H24 H 0.5376 -0.2057 0.3067 0.052 Uiso 1 1 calc R
C25 C 0.4130(2) -0.00277(16) 0.30881(12) 0.0391(4) Uani 1 1 d .
H25 H 0.4675 0.0086 0.2341 0.047 Uiso 1 1 calc R
C26 C 0.1666(3) -0.05375(19) 0.64086(13) 0.0521(5) Uani 1 1 d .
H26A H 0.2167 -0.1473 0.6621 0.078 Uiso 1 1 calc R
H26B H 0.0322 -0.0364 0.6520 0.078 Uiso 1 1 calc R
H26C H 0.1918 0.0112 0.6852 0.078 Uiso 1 1 calc R
C27 C 0.0923(2) 0.21574(13) 0.53475(12) 0.0465(4) Uani 1 1 d .
H27A H 0.0853 0.2937 0.4861 0.070 Uiso 1 1 calc R
H27B H 0.1395 0.2346 0.5946 0.070 Uiso 1 1 calc R
H27C H -0.0317 0.2010 0.5640 0.070 Uiso 1 1 calc R
H14 H 0.2907 0.2719 0.2979 0.069(6) Uiso 1 1 d RD

loop_
_atom_site_aniso_label
_atom_site_aniso_U_11
_atom_site_aniso_U_22
_atom_site_aniso_U_33
_atom_site_aniso_U_23
_atom_site_aniso_U_13
_atom_site_aniso_U_12
O14 0.0261(5) 0.0366(5) 0.0262(5) 0.0042(4) -0.0098(4) -0.0086(4)
N20 0.0326(7) 0.0359(7) 0.0351(7) 0.0047(5) -0.0089(5) -0.0079(5)
C1 0.0306(8) 0.0337(7) 0.0330(7) -0.0005(6) -0.0079(6) -0.0087(6)
C2 0.0351(8) 0.0366(8) 0.0449(9) -0.0092(7) -0.0115(7) -0.0084(7)
C3 0.0336(8) 0.0478(9) 0.0345(8) -0.0160(7) -0.0106(6) -0.0025(7)
C4 0.0294(7) 0.0455(9) 0.0229(7) -0.0046(6) -0.0053(6) -0.0020(6)
C5 0.0197(6) 0.0349(7) 0.0230(6) -0.0018(5) -0.0035(5) -0.0014(5)
C6 0.0182(6) 0.0331(7) 0.0242(6) -0.0003(5) -0.0014(5) -0.0019(5)
C7 0.0287(7) 0.0398(8) 0.0262(7) 0.0041(6) -0.0006(6) -0.0024(6)
C8 0.0310(8) 0.0351(8) 0.0412(8) 0.0090(7) -0.0008(6) -0.0068(6)
C9 0.0328(8) 0.0327(8) 0.0466(9) 0.0013(7) -0.0082(7) -0.0097(6)
C10 0.0272(7) 0.0346(8) 0.0297(7) -0.0015(6) -0.0062(6) -0.0070(6)
C11 0.0179(6) 0.0309(7) 0.0259(7) 0.0009(5) -0.0032(5) -0.0038(5)
C12 0.0179(6) 0.0325(7) 0.0229(6) -0.0041(5) -0.0029(5) -0.0039(5)
C13 0.0214(6) 0.0326(7) 0.0203(6) 0.0004(5) -0.0046(5) -0.0066(5)
C15 0.0281(7) 0.0298(7) 0.0214(6) -0.0001(5) -0.0062(5) -0.0091(6)
C16 0.0281(7) 0.0273(7) 0.0223(6) 0.0007(5) -0.0063(5) -0.0078(5)
C17 0.0241(7) 0.0235(6) 0.0221(6) 0.0003(5) -0.0024(5) -0.0052(5)
C18 0.0284(7) 0.0303(7) 0.0196(6) -0.0012(5) -0.0045(5) -0.0077(6)
C19 0.0252(7) 0.0310(7) 0.0246(6) -0.0004(5) -0.0061(5) -0.0073(6)
C21 0.0272(7) 0.0354(8) 0.0357(8) -0.0013(6) -0.0090(6) -0.0106(6)
C22 0.0364(8) 0.0385(8) 0.0345(8) 0.0042(6) -0.0104(6) -0.0194(7)
C23 0.0475(9) 0.0302(8) 0.0483(9) 0.0075(7) -0.0121(7) -0.0123(7)
C24 0.0433(9) 0.0348(8) 0.0457(9) -0.0061(7) -0.0050(7) -0.0053(7)
C25 0.0365(8) 0.0455(9) 0.0320(8) 0.0008(7) -0.0046(6) -0.0098(7)
C26 0.0612(11) 0.0621(11) 0.0369(9) 0.0082(8) -0.0086(8) -0.0288(9)
C27 0.0440(9) 0.0422(9) 0.0481(10) -0.0068(7) -0.0070(7) -0.0062(7)

loop_
_atom_type_symbol
_atom_type_description
_atom_type_scat_dispersion_real
_atom_type_scat_dispersion_imag
_atom_type_scat_source
C C 0.0033 0.0016 'International Tables Vol C Tables 4.2.6.8 and 6.1.1.4'
H H 0.0000 0.0000 'International Tables Vol C Tables 4.2.6.8 and 6.1.1.4'
N N 0.0061 0.0033 'International Tables Vol C Tables 4.2.6.8 and 6.1.1.4'
O O 0.0106 0.0060 'International Tables Vol C Tables 4.2.6.8 and 6.1.1.4'

loop_
_geom_angle_atom_site_label_1
_geom_angle_atom_site_label_2
_geom_angle_atom_site_label_3
_geom_angle
_geom_angle_site_symmetry_1
C13 O14 H14 108.3 .
C25 N20 C21 118.33(12) .
C12 C1 C2 118.68(13) .
C12 C1 H1 120.7 .
C2 C1 H1 120.7 .
C1 C2 C3 120.34(14) .
C1 C2 H2 119.8 .
C3 C2 H2 119.8 .
C4 C3 C2 120.92(13) .
C4 C3 H3 119.5 .
C2 C3 H3 119.5 .
C3 C4 C5 118.85(13) .
C3 C4 H4 120.6 .
C5 C4 H4 120.6 .
C4 C5 C12 120.05(13) .
C4 C5 C6 131.21(12) .
C12 C5 C6 108.74(11) .
C7 C6 C11 119.96(13) .
C7 C6 C5 131.21(12) .
C11 C6 C5 108.78(11) .
C8 C7 C6 118.81(13) .
C8 C7 H7 120.6 .
C6 C7 H7 120.6 .
C7 C8 C9 121.04(13) .
C7 C8 H8 119.5 .
C9 C8 H8 119.5 .
C8 C9 C10 120.55(14) .
C8 C9 H9 119.7 .
C10 C9 H9 119.7 .
C11 C10 C9 118.54(13) .
C11 C10 H10 120.7 .
C9 C10 H10 120.7 .
C10 C11 C6 121.09(12) .
C10 C11 C13 128.55(12) .
C6 C11 C13 110.34(11) .
C1 C12 C5 121.15(12) .
C1 C12 C13 128.36(12) .
C5 C12 C13 110.49(11) .
O14 C13 C15 110.36(10) .
O14 C13 C11 109.06(10) .
C15 C13 C11 111.66(11) .
O14 C13 C12 113.78(10) .
C15 C13 C12 110.09(10) .
C11 C13 C12 101.63(10) .
C16 C15 C13 177.69(14) .
C15 C16 C17 177.74(14) .
C18 C17 C19 119.01(11) .
C18 C17 C16 120.25(11) .
C19 C17 C16 120.72(12) .
C19 C18 C17 120.63(12) 2_466
C19 C18 H18 119.7 2_466
C17 C18 H18 119.7 .
C18 C19 C17 120.37(12) 2_466
C18 C19 H19 119.8 2_466
C17 C19 H19 119.8 .
N20 C21 C22 122.11(13) .
N20 C21 C27 116.25(13) .
C22 C21 C27 121.64(12) .
C23 C22 C21 117.40(13) .
C23 C22 C26 121.02(14) .
C21 C22 C26 121.57(14) .
C24 C23 C22 120.53(14) .
C24 C23 H23 119.7 .
C22 C23 H23 119.7 .
C25 C24 C23 118.23(15) .
C25 C24 H24 120.9 .
C23 C24 H24 120.9 .
N20 C25 C24 123.40(14) .
N20 C25 H25 118.3 .
C24 C25 H25 118.3 .
C22 C26 H26A 109.5 .
C22 C26 H26B 109.5 .
H26A C26 H26B 109.5 .
C22 C26 H26C 109.5 .
H26A C26 H26C 109.5 .
H26B C26 H26C 109.5 .
C21 C27 H27A 109.5 .
C21 C27 H27B 109.5 .
H27A C27 H27B 109.5 .
C21 C27 H27C 109.5 .
H27A C27 H27C 109.5 .
H27B C27 H27C 109.5 .

loop_
_geom_bond_atom_site_label_1
_geom_bond_atom_site_label_2
_geom_bond_distance
_geom_bond_site_symmetry_2
O14 C13 1.4258(15) .
O14 H14 0.9707 .
N20 C25 1.3373(19) .
N20 C21 1.3466(18) .
C1 C12 1.3824(19) .
C1 C2 1.391(2) .
C1 H1 0.9500 .
C2 C3 1.392(2) .
C2 H2 0.9500 .
C3 C4 1.388(2) .
C3 H3 0.9500 .
C4 C5 1.3887(19) .
C4 H4 0.9500 .
C5 C12 1.3970(18) .
C5 C6 1.4684(19) .
C6 C7 1.3893(18) .
C6 C11 1.4015(18) .
C7 C8 1.383(2) .
C7 H7 0.9500 .
C8 C9 1.387(2) .
C8 H8 0.9500 .
C9 C10 1.3917(19) .
C9 H9 0.9500 .
C10 C11 1.3789(19) .
C10 H10 0.9500 .
C11 C13 1.5267(17) .
C12 C13 1.5293(18) .
C13 C15 1.4868(17) .
C15 C16 1.1949(18) .
C16 C17 1.4457(17) .
C17 C18 1.3964(18) .
C17 C19 1.4015(18) .
C18 C19 1.3863(17) 2_466
C18 H18 0.9500 .
C19 C18 1.3863(17) 2_466
C19 H19 0.9500 .
C21 C22 1.403(2) .
C21 C27 1.496(2) .
C22 C23 1.385(2) .
C22 C26 1.503(2) .
C23 C24 1.376(2) .
C23 H23 0.9500 .
C24 C25 1.369(2) .
C24 H24 0.9500 .
C25 H25 0.9500 .
C26 H26A 0.9800 .
C26 H26B 0.9800 .
C26 H26C 0.9800 .
C27 H27A 0.9800 .
C27 H27B 0.9800 .
C27 H27C 0.9800 .

loop_
_geom_hbond_atom_site_label_D
_geom_hbond_atom_site_label_H
_geom_hbond_atom_site_label_A
_geom_hbond_distance_DH
_geom_hbond_distance_HA
_geom_hbond_distance_DA
_geom_hbond_angle_DHA
O14 H14 N20 0.97 1.85 2.7886(12) 161.6
